data_2023550
loop_
_publ_author_name
'Kumar, Sharatha'
'H\"okelek, Tuncer'

_publ_section_title
;
 Synthesis, crystal structure determination, Hirshfeld surface and crystal
 void analyses, interaction energy calculations and energy frameworks of
 N-(2-methylphenyl)-N&#x2032;-pivaloylthiourea
;
_journal_coeditor_code WM5810
_journal_issue 10
_journal_name_full 'Acta Crystallographica Section E Crystallographic Communications'
_journal_paper_doi 10.1107/S205698902600890X
_journal_volume 82
_journal_year 2026
_chemical_formula_iupac 'C13 H18 N2 O S'
_chemical_formula_moiety 'C13 H18 N2 O S'
_chemical_formula_sum 'C13 H18 N2 O S'
_chemical_formula_weight 250.35
_chemical_name_common
;
<i>N</i>-(2-Methylphenyl)-<i>N</i>'-pivaloylthiourea
;
_chemical_name_systematic
;
3-(2,2-Dimethylpropanoyl)-1-(2-methylphenyl)thiourea
;
_space_group_crystal_system triclinic
_space_group_IT_number 2
_space_group_name_Hall '-P 1'
_space_group_name_H-M_alt 'P -1'
_atom_sites_solution_hydrogens mixed
_audit_creation_method SHELXL-2018/3
_cell_angle_alpha 63.290(4)
_cell_angle_beta 81.600(3)
_cell_angle_gamma 84.340(4)
_cell_formula_units_Z 2
_cell_length_a 6.1050(4)
_cell_length_b 10.7020(3)
_cell_length_c 11.8910(3)
_cell_measurement_reflns_used 2155
_cell_measurement_temperature 293(2)
_cell_measurement_theta_max 27.71
_cell_measurement_theta_min 3.36
_cell_volume 686.08(6)
_computing_cell_refinement
;
CrysAlisRED (Oxford Diffraction, 2009)
;
_computing_data_collection
;
CrysAlisCCD (Oxford Diffraction, 2009)
;
_computing_data_reduction
;
CrysAlisRED (Oxford Diffraction, 2009)
;
_computing_molecular_graphics
;
Ortep-3 for Windows (Farrugia, 2012)
;
_computing_publication_material
;
WinGX (Farrugia, 2012)
;
_computing_structure_refinement
;
SHELXL (Sheldrick, 2015b)
;
_computing_structure_solution
;
<i>SHELXT</i> (Sheldrick, 2015a)
;
_diffrn_ambient_temperature 293(2)
_diffrn_measured_fraction_theta_full 0.990
_diffrn_measured_fraction_theta_max 0.981
_diffrn_measurement_device_type
;
Oxford Diffraction Xcalibur
with Sapphire CCD Detector
;
_diffrn_measurement_method
;
Rotation method data acquisition using omega scans.
;
_diffrn_radiation_type MoK\a
_diffrn_radiation_wavelength 0.71073
_diffrn_reflns_av_R_equivalents 0.0103
_diffrn_reflns_av_unetI/netI 0.0152
_diffrn_reflns_limit_h_max 7
_diffrn_reflns_limit_h_min -7
_diffrn_reflns_limit_k_max 13
_diffrn_reflns_limit_k_min -13
_diffrn_reflns_limit_l_max 14
_diffrn_reflns_limit_l_min -10
_diffrn_reflns_number 4335
_diffrn_reflns_theta_full 25.242
_diffrn_reflns_theta_max 26.371
_diffrn_reflns_theta_min 3.376
_exptl_absorpt_coefficient_mu 0.223
_exptl_absorpt_correction_T_max 0.9652
_exptl_absorpt_correction_T_min 0.8967
_exptl_absorpt_correction_type multi-scan
_exptl_absorpt_process_details
;
(<i>CrysAlis RED</i>; Oxford Diffraction, 2009)
;
_exptl_crystal_colour colourless
_exptl_crystal_density_diffrn 1.212
_exptl_crystal_description prism
_exptl_crystal_F_000 268
_exptl_crystal_size_max 0.500
_exptl_crystal_size_mid 0.480
_exptl_crystal_size_min 0.160
_refine_diff_density_max 0.713
_refine_diff_density_min -0.239
_refine_ls_extinction_method none
_refine_ls_goodness_of_fit_ref 1.155
_refine_ls_hydrogen_treatment mixed
_refine_ls_matrix_type full
_refine_ls_number_parameters 160
_refine_ls_number_reflns 2756
_refine_ls_number_restraints 3
_refine_ls_restrained_S_all 1.156
_refine_ls_R_factor_all 0.0781
_refine_ls_R_factor_gt 0.0641
_refine_ls_shift/su_max 0.000
_refine_ls_shift/su_mean 0.000
_refine_ls_structure_factor_coef Fsqd
_refine_ls_weighting_details 'w=1/[\s^2^(Fo^2^)+(0.0561P)^2^+0.6536P] where P=(Fo^2^+2Fc^2^)/3'
_refine_ls_weighting_scheme calc
_refine_ls_wR_factor_gt 0.1526
_refine_ls_wR_factor_ref 0.1639
_reflns_number_gt 2287
_reflns_number_total 2756
_reflns_threshold_expression 'I > 2\s(I)'
_cod_data_source_file wm5810.cif
_cod_data_source_block I
_cod_database_code 2023550
_shelx_space_group_comment
;
The symmetry employed for this shelxl refinement is uniquely defined
by the following loop, which should always be used as a source of
symmetry information in preference to the above space-group names.
They are only intended as comments.
;
_shelx_estimated_absorpt_t_min 0.897
_shelx_estimated_absorpt_t_max 0.965

loop_
_space_group_symop_operation_xyz
'x, y, z'
'-x, -y, -z'

loop_
_atom_site_type_symbol
_atom_site_label
_atom_site_fract_x
_atom_site_fract_y
_atom_site_fract_z
_atom_site_U_iso_or_equiv
_atom_site_adp_type
_atom_site_calc_flag
_atom_site_occupancy
_atom_site_disorder_assembly
_atom_site_disorder_group
C C1 0.6535(6) 0.0041(3) 0.7571(3) 0.0553(8) Uani d 1 . .
C C2 0.4729(6) -0.0708(3) 0.7789(3) 0.0582(8) Uani d 1 . .
C C3 0.4096(7) -0.1702(4) 0.9074(3) 0.0694(10) Uani d 1 . .
H H3 0.285478 -0.223253 0.927043 0.083 Uiso calc 1 . .
C C4 0.5310(8) -0.1862(4) 0.9995(4) 0.0765(11) Uani d 1 . .
H H4 0.486587 -0.250364 1.082242 0.092 Uiso calc 1 . .
C C5 0.7150(8) -0.1130(4) 0.9772(3) 0.0817(12) Uani d 1 . .
H H5 0.795826 -0.128953 1.043172 0.098 Uiso calc 1 . .
C C6 0.7811(7) -0.0141(4) 0.8549(3) 0.0712(10) Uani d 1 . .
H H6 0.904989 0.038526 0.837313 0.085 Uiso calc 1 . .
C C7 0.6455(4) 0.2367(3) 0.5778(2) 0.0404(6) Uani d 1 . .
C C8 0.9416(4) 0.3001(3) 0.3944(2) 0.0407(6) Uani d 1 . .
C C9 1.0284(5) 0.4254(3) 0.2737(3) 0.0441(6) Uani d 1 . .
C C10 0.8441(6) 0.4912(4) 0.1868(3) 0.0629(9) Uani d 1 . .
H H10A 0.722387 0.522879 0.229562 0.094 Uiso calc 1 . .
H H10B 0.900447 0.569074 0.110502 0.094 Uiso calc 1 . .
H H10C 0.794361 0.422614 0.165898 0.094 Uiso calc 1 . .
C C11 1.1069(6) 0.5315(4) 0.3110(4) 0.0657(9) Uani d 1 . .
H H11A 0.984175 0.562679 0.353691 0.099 Uiso calc 1 . .
H H11B 1.219945 0.488307 0.366534 0.099 Uiso calc 1 . .
H H11C 1.165792 0.610173 0.236291 0.099 Uiso calc 1 . .
C C12 1.2214(6) 0.3751(4) 0.2060(4) 0.0735(11) Uani d 1 . .
H H12A 1.277779 0.453031 0.129752 0.110 Uiso calc 1 . .
H H12B 1.336465 0.334007 0.260380 0.110 Uiso calc 1 . .
H H12C 1.171636 0.306594 0.185095 0.110 Uiso calc 1 . .
C C13 0.3526(7) -0.0550(4) 0.6784(4) 0.0762(10) Uani d 1 . .
H H13A 0.230783 -0.116751 0.712468 0.114 Uiso calc 1 . .
H H13B 0.297175 0.039974 0.636992 0.114 Uiso calc 1 . .
H H13C 0.449045 -0.077743 0.618279 0.114 Uiso calc 1 . .
N N1 0.7287(4) 0.1062(2) 0.6302(2) 0.0503(6) Uani d 1 . .
N N2 0.7550(4) 0.3273(2) 0.4621(2) 0.0441(6) Uani d 1 . .
O O1 1.0292(3) 0.1835(2) 0.4296(2) 0.0567(6) Uani d 1 . .
S S1 0.42204(13) 0.29558(7) 0.64054(7) 0.0537(3) Uani d 1 . .
H H1N 0.841(4) 0.084(4) 0.592(3) 0.064 Uiso d 1 . .
H H2N 0.703(6) 0.411(2) 0.434(3) 0.064 Uiso d 1 . .

loop_
_atom_site_aniso_label
_atom_site_aniso_U_11
_atom_site_aniso_U_22
_atom_site_aniso_U_33
_atom_site_aniso_U_12
_atom_site_aniso_U_13
_atom_site_aniso_U_23
C1 0.066(2) 0.0377(14) 0.0473(16) 0.0103(13) 0.0110(14) -0.0129(12)
C2 0.066(2) 0.0470(16) 0.0556(18) 0.0094(15) 0.0014(15) -0.0217(14)
C3 0.084(3) 0.0492(18) 0.057(2) 0.0141(17) 0.0096(18) -0.0166(16)
C4 0.094(3) 0.062(2) 0.055(2) 0.016(2) 0.007(2) -0.0182(17)
C5 0.108(3) 0.074(2) 0.0485(17) 0.021(2) -0.0178(19) -0.0174(15)
C6 0.093(3) 0.061(2) 0.0482(16) 0.0275(18) -0.0149(17) -0.0186(13)
C7 0.0446(14) 0.0353(13) 0.0340(13) 0.0004(11) 0.0000(11) -0.0106(10)
C8 0.0368(13) 0.0431(14) 0.0385(14) -0.0004(11) -0.0010(11) -0.0161(11)
C9 0.0429(14) 0.0396(14) 0.0414(14) -0.0011(11) 0.0065(11) -0.0139(11)
C10 0.072(2) 0.064(2) 0.0398(16) 0.0038(17) -0.0042(15) -0.0138(15)
C11 0.059(2) 0.061(2) 0.076(2) -0.0176(16) 0.0085(17) -0.0317(18)
C12 0.069(2) 0.061(2) 0.066(2) 0.0026(17) 0.0296(17) -0.0180(17)
C13 0.082(3) 0.065(2) 0.074(2) -0.0051(19) -0.004(2) -0.0240(19)
N1 0.0527(14) 0.0404(12) 0.0407(13) 0.0072(11) 0.0092(11) -0.0088(10)
N2 0.0442(12) 0.0354(11) 0.0394(12) 0.0033(9) 0.0058(10) -0.0088(10)
O1 0.0537(12) 0.0438(11) 0.0547(12) 0.0094(9) 0.0079(10) -0.0123(9)
S1 0.0573(5) 0.0395(4) 0.0482(4) 0.0048(3) 0.0144(3) -0.0124(3)

loop_
_atom_type_symbol
_atom_type_description
_atom_type_scat_dispersion_real
_atom_type_scat_dispersion_imag
_atom_type_scat_source
C C 0.0033 0.0016 'International Tables Vol C Tables 4.2.6.8 and 6.1.1.4'
H H 0.0000 0.0000 'International Tables Vol C Tables 4.2.6.8 and 6.1.1.4'
N N 0.0061 0.0033 'International Tables Vol C Tables 4.2.6.8 and 6.1.1.4'
O O 0.0106 0.0060 'International Tables Vol C Tables 4.2.6.8 and 6.1.1.4'
S S 0.1246 0.1234 'International Tables Vol C Tables 4.2.6.8 and 6.1.1.4'

loop_
_geom_angle_atom_site_label_1
_geom_angle_atom_site_label_2
_geom_angle_atom_site_label_3
_geom_angle_site_symmetry_1
_geom_angle_site_symmetry_3
_geom_angle
_geom_angle_publ_flag
C2 C1 C6 . . 122.8(3) ?
C2 C1 N1 . . 120.5(3) ?
C6 C1 N1 . . 116.7(3) ?
C1 C2 C13 . . 121.8(3) ?
C1 C2 C3 . . 117.1(3) ?
C13 C2 C3 . . 121.1(4) ?
C4 C3 C2 . . 119.7(4) ?
C4 C3 H3 . . 120.2 ?
C2 C3 H3 . . 120.2 ?
C3 C4 C5 . . 123.2(4) ?
C3 C4 H4 . . 118.4 ?
C5 C4 H4 . . 118.4 ?
C4 C5 C6 . . 119.4(4) ?
C4 C5 H5 . . 120.3 ?
C6 C5 H5 . . 120.3 ?
C5 C6 C1 . . 117.9(4) ?
C5 C6 H6 . . 121.0 ?
C1 C6 H6 . . 121.0 ?
N1 C7 N2 . . 116.4(2) ?
N1 C7 S1 . . 124.4(2) ?
N2 C7 S1 . . 119.26(19) ?
O1 C8 N2 . . 121.7(2) ?
O1 C8 C9 . . 122.8(2) ?
N2 C8 C9 . . 115.5(2) ?
C12 C9 C8 . . 108.6(2) ?
C12 C9 C11 . . 110.0(3) ?
C8 C9 C11 . . 108.3(2) ?
C12 C9 C10 . . 109.5(3) ?
C8 C9 C10 . . 109.9(2) ?
C11 C9 C10 . . 110.5(3) ?
C9 C10 H10A . . 109.5 ?
C9 C10 H10B . . 109.5 ?
H10A C10 H10B . . 109.5 ?
C9 C10 H10C . . 109.5 ?
H10A C10 H10C . . 109.5 ?
H10B C10 H10C . . 109.5 ?
C9 C11 H11A . . 109.5 ?
C9 C11 H11B . . 109.5 ?
H11A C11 H11B . . 109.5 ?
C9 C11 H11C . . 109.5 ?
H11A C11 H11C . . 109.5 ?
H11B C11 H11C . . 109.5 ?
C9 C12 H12A . . 109.5 ?
C9 C12 H12B . . 109.5 ?
H12A C12 H12B . . 109.5 ?
C9 C12 H12C . . 109.5 ?
H12A C12 H12C . . 109.5 ?
H12B C12 H12C . . 109.5 ?
C2 C13 H13A . . 109.5 ?
C2 C13 H13B . . 109.5 ?
H13A C13 H13B . . 109.5 ?
C2 C13 H13C . . 109.5 ?
H13A C13 H13C . . 109.5 ?
H13B C13 H13C . . 109.5 ?
C7 N1 C1 . . 123.3(2) ?
C7 N1 H1N . . 119(2) ?
C1 N1 H1N . . 117(2) ?
C8 N2 C7 . . 128.5(2) ?
C8 N2 H2N . . 118(2) ?
C7 N2 H2N . . 114(2) ?

loop_
_geom_bond_atom_site_label_1
_geom_bond_atom_site_label_2
_geom_bond_site_symmetry_2
_geom_bond_distance
_geom_bond_publ_flag
C1 C2 . 1.353(5) ?
C1 C6 . 1.424(5) ?
C1 N1 . 1.448(4) ?
C2 C13 . 1.430(5) ?
C2 C3 . 1.436(5) ?
C3 C4 . 1.350(6) ?
C3 H3 . 0.9300 ?
C4 C5 . 1.358(6) ?
C4 H4 . 0.9300 ?
C5 C6 . 1.388(5) ?
C5 H5 . 0.9300 ?
C6 H6 . 0.9300 ?
C7 N1 . 1.329(3) ?
C7 N2 . 1.393(3) ?
C7 S1 . 1.665(3) ?
C8 O1 . 1.218(3) ?
C8 N2 . 1.381(3) ?
C8 C9 . 1.525(4) ?
C9 C12 . 1.521(4) ?
C9 C11 . 1.529(4) ?
C9 C10 . 1.536(4) ?
C10 H10A . 0.9600 ?
C10 H10B . 0.9600 ?
C10 H10C . 0.9600 ?
C11 H11A . 0.9600 ?
C11 H11B . 0.9600 ?
C11 H11C . 0.9600 ?
C12 H12A . 0.9600 ?
C12 H12B . 0.9600 ?
C12 H12C . 0.9600 ?
C13 H13A . 0.9600 ?
C13 H13B . 0.9600 ?
C13 H13C . 0.9600 ?
N1 H1N . 0.840(18) ?
N2 H2N . 0.852(18) ?

loop_
_geom_hbond_atom_site_label_D
_geom_hbond_atom_site_label_H
_geom_hbond_atom_site_label_A
_geom_hbond_site_symmetry_A
_geom_hbond_distance_DH
_geom_hbond_distance_HA
_geom_hbond_distance_DA
_geom_hbond_angle_DHA
_geom_hbond_publ_flag
N1 H1N O1 . 0.840(18) 1.98(3) 2.644(3) 135(3) yes
C11 H11A S1 2_666 0.96 2.79 3.663(4) 152.00 yes
C12 H12C Cg1 2_756 0.96 2.92 3.640(5) 133 yes

loop_
_geom_torsion_atom_site_label_1
_geom_torsion_atom_site_label_2
_geom_torsion_atom_site_label_3
_geom_torsion_atom_site_label_4
_geom_torsion_site_symmetry_1
_geom_torsion_site_symmetry_2
_geom_torsion_site_symmetry_3
_geom_torsion_site_symmetry_4
_geom_torsion
_geom_torsion_publ_flag
C6 C1 C2 C13 . . . . -177.3(3) ?
N1 C1 C2 C13 . . . . 1.3(5) ?
C6 C1 C2 C3 . . . . 1.2(4) ?
N1 C1 C2 C3 . . . . 179.8(3) ?
C1 C2 C3 C4 . . . . -0.8(5) ?
C13 C2 C3 C4 . . . . 177.7(3) ?
C2 C3 C4 C5 . . . . -0.6(6) ?
C3 C4 C5 C6 . . . . 1.6(6) ?
C4 C5 C6 C1 . . . . -1.1(5) ?
C2 C1 C6 C5 . . . . -0.3(5) ?
N1 C1 C6 C5 . . . . -178.9(3) ?
O1 C8 C9 C12 . . . . 4.4(4) ?
N2 C8 C9 C12 . . . . -175.6(3) ?
O1 C8 C9 C11 . . . . -115.0(3) ?
N2 C8 C9 C11 . . . . 65.0(3) ?
O1 C8 C9 C10 . . . . 124.2(3) ?
N2 C8 C9 C10 . . . . -55.8(3) ?
N2 C7 N1 C1 . . . . 171.6(3) ?
S1 C7 N1 C1 . . . . -9.1(5) ?
C2 C1 N1 C7 . . . . 84.0(4) ?
C6 C1 N1 C7 . . . . -97.4(4) ?
O1 C8 N2 C7 . . . . 3.5(5) ?
C9 C8 N2 C7 . . . . -176.5(3) ?
N1 C7 N2 C8 . . . . -0.8(4) ?
S1 C7 N2 C8 . . . . 179.9(2) ?
